data_4101843
loop_
_publ_author_name
'Christopher J. Flynn'
'Curtis J. Elcoate'
'Simon E. Lawrence'
'Anita R. Maguire'

_publ_contact_author_address
;Department of Chemistry & School of Pharmacy
Analytical and Biological Chemistry Research Facility
University College Cork
Cork
Ireland
;
_publ_contact_author_email a.maguire@ucc.ie
_publ_contact_author_fax +353(21)4901770
_publ_contact_author_name 'Anita R. Maguire'
_publ_contact_author_phone +353(21)4901693
_publ_section_title
;
 Highly Enantioselective Intramolecular Copper Catalyzed C-H Insertion
 Reactions of \a-Diazosulfones
;
_journal_name_full 'Journal of the American Chemical Society'
_journal_page_first 1184
_journal_page_last 1185
_journal_paper_doi 10.1021/ja909713a
_journal_volume 132
_journal_year 2010
_chemical_absolute_configuration ad
_chemical_formula_moiety 'C13 H16 O4 S'
_chemical_formula_sum 'C13 H16 O4 S'
_chemical_formula_weight 268.32
_space_group_IT_number 19
_symmetry_cell_setting orthorhombic
_symmetry_space_group_name_Hall 'P 2ac 2ab'
_symmetry_space_group_name_H-M 'P 21 21 21'
_atom_sites_solution_hydrogens geom
_atom_sites_solution_primary direct
_atom_sites_solution_secondary difmap
_audit_creation_method 'APEX2 v2009.3-0'
_cell_angle_alpha 90
_cell_angle_beta 90
_cell_angle_gamma 90
_cell_formula_units_Z 4
_cell_length_a 5.7607(7)
_cell_length_b 11.1384(16)
_cell_length_c 20.346(3)
_cell_measurement_reflns_used 1044
_cell_measurement_temperature 293.(2)
_cell_measurement_theta_max 23.3048
_cell_measurement_theta_min 2.7116
_cell_volume 1305.5(3)
_computing_cell_refinement 'SAINT V7.60A (Bruker AXS, 2008)'
_computing_data_collection 'Bruker Instrument Service v2009, 3, 0, 0'
_computing_data_reduction 'SAINT V7.60A (Bruker AXS, 2008)'
_computing_molecular_graphics 'Ortep-3 for Windows (Farrugia, 1997)'
_computing_publication_material 'SHELXL-97; Ortep-3 for Windows (Farrugia, 1997)'
_computing_structure_refinement 'SHELXL-97 (Sheldrick, 2008)'
_computing_structure_solution 'SHELXS-97 (Sheldrick, 2008)'
_diffrn_ambient_temperature 293.(2)
_diffrn_detector_area_resol_mean 8.3333
_diffrn_measured_fraction_theta_full 0.937
_diffrn_measured_fraction_theta_max 0.937
_diffrn_measurement_device_type 'Bruker APEX II DUO'
_diffrn_measurement_method '\f & \w  scans'
_diffrn_radiation_monochromator graphite
_diffrn_radiation_source 'fine-focus sealed tube'
_diffrn_radiation_type MoK\a
_diffrn_radiation_wavelength 0.71073
_diffrn_reflns_av_R_equivalents 0.0507
_diffrn_reflns_av_sigmaI/netI 0.0634
_diffrn_reflns_limit_h_max 6
_diffrn_reflns_limit_h_min -6
_diffrn_reflns_limit_k_max 14
_diffrn_reflns_limit_k_min -14
_diffrn_reflns_limit_l_max 24
_diffrn_reflns_limit_l_min -26
_diffrn_reflns_number 6951
_diffrn_reflns_theta_full 27.47
_diffrn_reflns_theta_max 27.47
_diffrn_reflns_theta_min 2.00
_exptl_absorpt_coefficient_mu 0.252
_exptl_absorpt_correction_T_max 0.9632
_exptl_absorpt_correction_T_min 0.6370
_exptl_absorpt_correction_type multi-scan
_exptl_absorpt_process_details 'Sadabs Version 2008/1'
_exptl_crystal_colour colourless
_exptl_crystal_density_diffrn 1.365
_exptl_crystal_density_method 'not measured'
_exptl_crystal_description 'prismatice needle'
_exptl_crystal_F_000 568
_exptl_crystal_size_max 0.64
_exptl_crystal_size_mid 0.19
_exptl_crystal_size_min 0.15
_refine_diff_density_max 0.259
_refine_diff_density_min -0.251
_refine_ls_abs_structure_details 'Flack H D (1983), Acta Cryst. A39, 876-881'
_refine_ls_abs_structure_Flack 0.15(10)
_refine_ls_extinction_method none
_refine_ls_goodness_of_fit_ref 0.999
_refine_ls_hydrogen_treatment constr
_refine_ls_matrix_type full
_refine_ls_number_parameters 164
_refine_ls_number_reflns 2811
_refine_ls_number_restraints 0
_refine_ls_restrained_S_all 0.999
_refine_ls_R_factor_all 0.0774
_refine_ls_R_factor_gt 0.0441
_refine_ls_shift/su_max 0.001
_refine_ls_shift/su_mean 0.000
_refine_ls_structure_factor_coef Fsqd
_refine_ls_weighting_details 'calc w=1/[\s^2^(Fo^2^)+(0.0473P)^2^+0.0000P] where P=(Fo^2^+2Fc^2^)/3'
_refine_ls_weighting_scheme calc
_refine_ls_wR_factor_gt 0.0911
_refine_ls_wR_factor_ref 0.1050
_reflns_number_gt 1991
_reflns_number_total 2811
_reflns_threshold_expression >2sigma(I)
_cod_data_source_file ja909713a_si_001_2.cif
_cod_data_source_block Compound_9
_cod_original_sg_symbol_Hall ' P 2ac 2ab'
_cod_database_code 4101843

loop_
_symmetry_equiv_pos_as_xyz
'x, y, z'
'-x+1/2, -y, z+1/2'
'-x, y+1/2, -z+1/2'
'x+1/2, -y+1/2, -z'

loop_
_atom_site_type_symbol
_atom_site_label
_atom_site_fract_x
_atom_site_fract_y
_atom_site_fract_z
_atom_site_U_iso_or_equiv
_atom_site_adp_type
_atom_site_calc_flag
_atom_site_refinement_flags
_atom_site_occupancy
_atom_site_disorder_assembly
_atom_site_disorder_group
S S1 0.40262(13) 1.15304(6) 0.88477(4) 0.03545(18) Uani d . 1 . .
O O1 0.3519(5) 1.22402(18) 0.82783(11) 0.0560(7) Uani d . 1 . .
O O2 0.6198(4) 1.17322(18) 0.91755(11) 0.0511(5) Uani d . 1 . .
C C2 0.3999(5) 0.9973(2) 0.86288(12) 0.0308(5) Uani d . 1 . .
H H2 0.542 0.9811 0.8379 0.037 Uiso calc R 1 . .
C C3 0.4057(5) 0.9162(2) 0.92567(12) 0.0332(5) Uani d . 1 . .
H H3 0.552 0.9331 0.9484 0.04 Uiso calc R 1 . .
C C4 0.2099(7) 0.9461(2) 0.97337(16) 0.0453(8) Uani d . 1 . .
H H4A 0.0626 0.9305 0.9519 0.054 Uiso calc R 1 . .
H H4B 0.2207 0.8928 1.011 0.054 Uiso calc R 1 . .
C C5 0.2111(7) 1.0752(2) 0.99778(17) 0.0523(9) Uani d . 1 . .
H H5A 0.0881 1.0853 1.0299 0.063 Uiso calc R 1 . .
H H5B 0.3576 1.091 1.0197 0.063 Uiso calc R 1 . .
C C6 0.1780(5) 1.1661(2) 0.94286(16) 0.0430(8) Uani d . 1 . .
H H6A 0.1775 1.2466 0.9611 0.052 Uiso calc R 1 . .
H H6B 0.0297 1.1525 0.9216 0.052 Uiso calc R 1 . .
C C10 0.1951(5) 0.9642(2) 0.81905(16) 0.0354(7) Uani d . 1 . .
O O10 -0.0024(5) 0.9870(2) 0.83108(13) 0.0618(8) Uani d . 1 . .
O O11 0.2681(4) 0.90212(18) 0.76797(10) 0.0446(5) Uani d . 1 . .
C C11 0.0908(7) 0.8481(2) 0.72688(16) 0.0616(9) Uani d . 1 . .
H H11A 0.0157 0.7846 0.7506 0.092 Uiso calc R 1 . .
H H11B 0.1612 0.8163 0.6878 0.092 Uiso calc R 1 . .
H H11C -0.0217 0.9079 0.715 0.092 Uiso calc R 1 . .
C C20 0.4137(5) 0.7849(2) 0.90422(12) 0.0347(5) Uani d . 1 . .
C C21 0.2358(5) 0.7045(2) 0.91655(17) 0.0473(8) Uani d . 1 . .
H H21 0.1081 0.7289 0.9411 0.057 Uiso calc R 1 . .
C C22 0.2459(7) 0.5878(2) 0.89264(18) 0.0553(10) Uani d . 1 . .
H H22 0.1258 0.5347 0.9019 0.066 Uiso calc R 1 . .
C C23 0.4309(8) 0.5501(2) 0.85552(17) 0.0521(9) Uani d . 1 . .
H H23 0.4359 0.4723 0.839 0.063 Uiso calc R 1 . .
C C24 0.6095(7) 0.6295(2) 0.84314(16) 0.0512(9) Uani d . 1 . .
H H24 0.7358 0.605 0.8181 0.061 Uiso calc R 1 . .
C C25 0.6026(7) 0.7449(2) 0.86755(14) 0.0440(8) Uani d . 1 . .
H H25 0.7258 0.7968 0.8594 0.053 Uiso calc R 1 . .

loop_
_atom_site_aniso_label
_atom_site_aniso_U_11
_atom_site_aniso_U_22
_atom_site_aniso_U_33
_atom_site_aniso_U_12
_atom_site_aniso_U_13
_atom_site_aniso_U_23
S1 0.0307(4) 0.0268(2) 0.0488(4) -0.0013(2) -0.0003(4) -0.0034(2)
O1 0.073(2) 0.0324(11) 0.0630(14) 0.0013(11) 0.0003(13) 0.0113(10)
O2 0.0331(14) 0.0455(13) 0.0746(15) -0.0067(10) -0.0054(11) -0.0181(11)
C2 0.0327(16) 0.0270(11) 0.0327(14) 0.0033(13) 0.0005(14) -0.0046(10)
C3 0.0349(16) 0.0296(13) 0.0352(15) 0.0027(14) -0.0025(15) -0.0010(11)
C4 0.053(2) 0.0380(17) 0.046(2) -0.0020(15) 0.0124(16) -0.0013(14)
C5 0.068(3) 0.0407(17) 0.049(2) -0.0017(17) 0.018(2) -0.0090(14)
C6 0.036(2) 0.0349(16) 0.058(2) 0.0007(13) 0.0016(15) -0.0099(15)
C10 0.035(2) 0.0307(14) 0.0409(18) -0.0013(13) -0.0046(15) 0.0021(13)
O10 0.0299(15) 0.0768(18) 0.079(2) 0.0043(11) -0.0074(13) -0.0305(14)
O11 0.0467(15) 0.0499(11) 0.0371(11) -0.0047(10) -0.0023(11) -0.0081(10)
C11 0.070(3) 0.068(2) 0.047(2) -0.013(2) -0.013(2) -0.0163(18)
C20 0.0398(18) 0.0316(13) 0.0328(15) 0.0040(14) -0.0019(15) 0.0025(11)
C21 0.043(2) 0.0390(16) 0.060(2) -0.0020(14) 0.0107(17) 0.0044(15)
C22 0.055(3) 0.0350(16) 0.076(3) -0.0121(15) -0.001(2) 0.0001(17)
C23 0.061(3) 0.0338(16) 0.062(2) 0.0014(17) -0.008(2) -0.0078(15)
C24 0.057(2) 0.043(2) 0.054(2) 0.0110(18) 0.009(2) -0.0063(14)
C25 0.043(2) 0.0341(14) 0.055(2) 0.0021(15) 0.0017(17) 0.0024(11)

loop_
_atom_type_symbol
_atom_type_description
_atom_type_scat_dispersion_real
_atom_type_scat_dispersion_imag
_atom_type_scat_source
C C 0.0033 0.0016 'International Tables Vol C Tables 4.2.6.8 and 6.1.1.4'
H H 0.0000 0.0000 'International Tables Vol C Tables 4.2.6.8 and 6.1.1.4'
O O 0.0106 0.0060 'International Tables Vol C Tables 4.2.6.8 and 6.1.1.4'
S S 0.1246 0.1234 'International Tables Vol C Tables 4.2.6.8 and 6.1.1.4'

loop_
_geom_angle_atom_site_label_1
_geom_angle_atom_site_label_2
_geom_angle_atom_site_label_3
_geom_angle_site_symmetry_1
_geom_angle_site_symmetry_3
_geom_angle
_geom_angle_publ_flag
O1 S1 O2 . . 117.84(14) ?
O1 S1 C6 . . 110.35(16) ?
O2 S1 C6 . . 108.42(15) ?
O1 S1 C2 . . 109.38(13) ?
O2 S1 C2 . . 105.95(14) ?
C6 S1 C2 . . 103.93(15) ?
C10 C2 C3 . . 110.8(2) ?
C10 C2 S1 . . 112.7(2) ?
C3 C2 S1 . . 110.85(17) ?
C10 C2 H2 . . 107.4 ?
C3 C2 H2 . . 107.4 ?
S1 C2 H2 . . 107.4 ?
C4 C3 C20 . . 114.4(3) ?
C4 C3 C2 . . 112.2(2) ?
C20 C3 C2 . . 108.7(2) ?
C4 C3 H3 . . 107.1 ?
C20 C3 H3 . . 107.1 ?
C2 C3 H3 . . 107.1 ?
C5 C4 C3 . . 114.2(3) ?
C5 C4 H4A . . 108.7 ?
C3 C4 H4A . . 108.7 ?
C5 C4 H4B . . 108.7 ?
C3 C4 H4B . . 108.7 ?
H4A C4 H4B . . 107.6 ?
C6 C5 C4 . . 112.9(3) ?
C6 C5 H5A . . 109.0 ?
C4 C5 H5A . . 109.0 ?
C6 C5 H5B . . 109.0 ?
C4 C5 H5B . . 109.0 ?
H5A C5 H5B . . 107.8 ?
C5 C6 S1 . . 110.3(2) ?
C5 C6 H6A . . 109.6 ?
S1 C6 H6A . . 109.6 ?
C5 C6 H6B . . 109.6 ?
S1 C6 H6B . . 109.6 ?
H6A C6 H6B . . 108.1 ?
O10 C10 O11 . . 125.4(3) ?
O10 C10 C2 . . 124.6(3) ?
O11 C10 C2 . . 110.0(3) ?
C10 O11 C11 . . 116.6(3) ?
O11 C11 H11A . . 109.5 ?
O11 C11 H11B . . 109.5 ?
H11A C11 H11B . . 109.5 ?
O11 C11 H11C . . 109.5 ?
H11A C11 H11C . . 109.5 ?
H11B C11 H11C . . 109.5 ?
C21 C20 C25 . . 118.0(3) ?
C21 C20 C3 . . 123.1(3) ?
C25 C20 C3 . . 118.9(3) ?
C20 C21 C22 . . 120.7(3) ?
C20 C21 H21 . . 119.6 ?
C22 C21 H21 . . 119.6 ?
C23 C22 C21 . . 120.8(3) ?
C23 C22 H22 . . 119.6 ?
C21 C22 H22 . . 119.6 ?
C22 C23 C24 . . 118.9(3) ?
C22 C23 H23 . . 120.6 ?
C24 C23 H23 . . 120.6 ?
C25 C24 C23 . . 120.7(3) ?
C25 C24 H24 . . 119.7 ?
C23 C24 H24 . . 119.7 ?
C24 C25 C20 . . 120.9(3) ?
C24 C25 H25 . . 119.5 ?
C20 C25 H25 . . 119.5 ?

loop_
_geom_bond_atom_site_label_1
_geom_bond_atom_site_label_2
_geom_bond_site_symmetry_2
_geom_bond_distance
_geom_bond_publ_flag
S1 O1 . 1.433(2) ?
S1 O2 . 1.435(2) ?
S1 C6 . 1.758(3) ?
S1 C2 . 1.791(2) ?
C2 C10 . 1.524(5) ?
C2 C3 . 1.565(4) ?
C2 H2 . 0.98 ?
C3 C4 . 1.525(4) ?
C3 C20 . 1.527(3) ?
C3 H3 . 0.98 ?
C4 C5 . 1.522(4) ?
C4 H4A . 0.97 ?
C4 H4B . 0.97 ?
C5 C6 . 1.520(4) ?
C5 H5A . 0.97 ?
C5 H5B . 0.97 ?
C6 H6A . 0.97 ?
C6 H6B . 0.97 ?
C10 O10 . 1.191(4) ?
C10 O11 . 1.317(4) ?
O11 C11 . 1.450(4) ?
C11 H11A . 0.96 ?
C11 H11B . 0.96 ?
C11 H11C . 0.96 ?
C20 C21 . 1.384(5) ?
C20 C25 . 1.392(5) ?
C21 C22 . 1.388(4) ?
C21 H21 . 0.93 ?
C22 C23 . 1.372(5) ?
C22 H22 . 0.93 ?
C23 C24 . 1.380(5) ?
C23 H23 . 0.93 ?
C24 C25 . 1.378(4) ?
C24 H24 . 0.93 ?
C25 H25 . 0.93 ?

loop_
_geom_torsion_atom_site_label_1
_geom_torsion_atom_site_label_2
_geom_torsion_atom_site_label_3
_geom_torsion_atom_site_label_4
_geom_torsion_site_symmetry_1
_geom_torsion_site_symmetry_2
_geom_torsion_site_symmetry_3
_geom_torsion_site_symmetry_4
_geom_torsion
_geom_torsion_publ_flag
O1 S1 C2 C10 . . . . -44.0(3) ?
O2 S1 C2 C10 . . . . -172.0(2) ?
C6 S1 C2 C10 . . . . 73.8(2) ?
O1 S1 C2 C3 . . . . -168.8(2) ?
O2 S1 C2 C3 . . . . 63.2(2) ?
C6 S1 C2 C3 . . . . -51.0(2) ?
C10 C2 C3 C4 . . . . -71.0(3) ?
S1 C2 C3 C4 . . . . 54.9(3) ?
C10 C2 C3 C20 . . . . 56.5(3) ?
S1 C2 C3 C20 . . . . -177.6(3) ?
C20 C3 C4 C5 . . . . 176.5(3) ?
C2 C3 C4 C5 . . . . -59.1(4) ?
C3 C4 C5 C6 . . . . 62.4(4) ?
C4 C5 C6 S1 . . . . -60.2(3) ?
O1 S1 C6 C5 . . . . 170.4(2) ?
O2 S1 C6 C5 . . . . -59.1(2) ?
C2 S1 C6 C5 . . . . 53.2(3) ?
C3 C2 C10 O10 . . . . 73.0(4) ?
S1 C2 C10 O10 . . . . -51.9(4) ?
C3 C2 C10 O11 . . . . -104.1(3) ?
S1 C2 C10 O11 . . . . 131.1(2) ?
O10 C10 O11 C11 . . . . -6.1(5) ?
C2 C10 O11 C11 . . . . 170.8(2) ?
C4 C3 C20 C21 . . . . 11.6(4) ?
C2 C3 C20 C21 . . . . -114.6(3) ?
C4 C3 C20 C25 . . . . -171.9(3) ?
C2 C3 C20 C25 . . . . 61.9(4) ?
C25 C20 C21 C22 . . . . -0.3(5) ?
C3 C20 C21 C22 . . . . 176.2(3) ?
C20 C21 C22 C23 . . . . -0.9(5) ?
C21 C22 C23 C24 . . . . 1.0(6) ?
C22 C23 C24 C25 . . . . 0.0(5) ?
C23 C24 C25 C20 . . . . -1.2(5) ?
C21 C20 C25 C24 . . . . 1.4(5) ?
C3 C20 C25 C24 . . . . -175.3(3) ?

loop_
_cod_related_entry_id
_cod_related_entry_database
_cod_related_entry_code
1 ChemSpider 30660079
